data_4332774
loop_
_publ_author_name
'Hayoun, Rebecca'
'Zhong, Diane K.'
'Rheingold, Arnold L.'
'Doerrer, Linda H.'

_publ_section_title
;
 Gold(III) and Platinum(II) Polypyridyl Double Salts and a General
 Metathesis Route to Metallophilic Interactions
;
_journal_issue 16
_journal_name_full 'Inorganic Chemistry'
_journal_page_first 6120
_journal_page_last 6122
_journal_paper_doi 10.1021/ic060830z
_journal_volume 45
_journal_year 2006
_chemical_formula_sum 'C10 H8 Au2 Br5.24 Cl0.76 N2'
_chemical_formula_weight 995.79
_chemical_name_systematic
; 

 ? 

;
_space_group_IT_number 62
_symmetry_cell_setting orthorhombic
_symmetry_space_group_name_Hall '-P 2ac 2n'
_symmetry_space_group_name_H-M 'P n m a'
_atom_sites_solution_hydrogens geom
_atom_sites_solution_primary direct
_atom_sites_solution_secondary difmap
_audit_creation_method SHELXL-97
_cell_angle_alpha 90.00
_cell_angle_beta 90.00
_cell_angle_gamma 90.00
_cell_formula_units_Z 4
_cell_length_a 15.707(11)
_cell_length_b 14.474(10)
_cell_length_c 7.528(5)
_cell_measurement_reflns_used 6733
_cell_measurement_temperature 208(2)
_cell_measurement_theta_max 28.32
_cell_measurement_theta_min 2.71
_cell_volume 1711(2)
_computing_cell_refinement 'Bruker SMART'
_computing_data_collection 'Bruker SMART'
_computing_data_reduction 'Bruker SAINT'
_computing_molecular_graphics 'Bruker SHELXTL'
_computing_publication_material 'Bruker SHELXTL'
_computing_structure_refinement 'SHELXL-97 (Sheldrick, 1997)'
_computing_structure_solution 'SHELXS-97 (Sheldrick, 1990)'
_diffrn_ambient_temperature 208(2)
_diffrn_measured_fraction_theta_full 0.966
_diffrn_measured_fraction_theta_max 0.966
_diffrn_measurement_device_type 'CCD area detector'
_diffrn_measurement_method 'phi and omega scans'
_diffrn_radiation_monochromator graphite
_diffrn_radiation_source 'fine-focus sealed tube'
_diffrn_radiation_type MoK\a
_diffrn_radiation_wavelength 0.71073
_diffrn_reflns_av_R_equivalents 0.0501
_diffrn_reflns_av_sigmaI/netI 0.0358
_diffrn_reflns_limit_h_max 18
_diffrn_reflns_limit_h_min -20
_diffrn_reflns_limit_k_max 19
_diffrn_reflns_limit_k_min -19
_diffrn_reflns_limit_l_max 9
_diffrn_reflns_limit_l_min -9
_diffrn_reflns_number 12032
_diffrn_reflns_theta_full 28.36
_diffrn_reflns_theta_max 28.36
_diffrn_reflns_theta_min 2.59
_exptl_absorpt_coefficient_mu 29.467
_exptl_absorpt_correction_T_max 0.0669
_exptl_absorpt_correction_T_min 0.0669
_exptl_absorpt_correction_type multi-scan
_exptl_absorpt_process_details sadabs
_exptl_crystal_colour red
_exptl_crystal_density_diffrn 3.865
_exptl_crystal_density_meas 0
_exptl_crystal_density_method 'not measured'
_exptl_crystal_description blade
_exptl_crystal_F_000 1745
_exptl_crystal_size_max 0.20
_exptl_crystal_size_mid 0.20
_exptl_crystal_size_min 0.20
_refine_diff_density_max 2.045
_refine_diff_density_min -2.136
_refine_diff_density_rms 0.321
_refine_ls_extinction_method none
_refine_ls_goodness_of_fit_ref 1.132
_refine_ls_hydrogen_treatment mixed
_refine_ls_matrix_type full
_refine_ls_number_parameters 98
_refine_ls_number_reflns 2144
_refine_ls_number_restraints 0
_refine_ls_restrained_S_all 1.132
_refine_ls_R_factor_all 0.0411
_refine_ls_R_factor_gt 0.0368
_refine_ls_shift/su_max 0.017
_refine_ls_shift/su_mean 0.003
_refine_ls_structure_factor_coef Fsqd
_refine_ls_weighting_details 'calc w=1/[\s^2^(Fo^2^)+(0.0500P)^2^+12.0000P] where P=(Fo^2^+2Fc^2^)/3'
_refine_ls_weighting_scheme calc
_refine_ls_wR_factor_gt 0.0958
_refine_ls_wR_factor_ref 0.0978
_reflns_number_gt 1927
_reflns_number_total 2144
_reflns_threshold_expression >2sigma(I)
_cod_data_source_file ic060830zsup1.cif
_cod_data_source_block lhd30b
_cod_depositor_comments
;
The following automatic conversions were performed:

'_symmetry_cell_setting' value 'Orthorhombic' changed to
'orthorhombic' according to
/home/saulius/struct/CIF-dictionaries/cif_core.dic dictionary named
'cif_core.dic' version 2.4.2 from 2011-04-26.

Automatic conversion script
Id: cif_fix_values 1891 2012-01-12 08:04:46Z andrius 
;
_cod_original_sg_symbol_H-M Pnma
_cod_database_code 4332774

loop_
_symmetry_equiv_pos_as_xyz
'x, y, z'
'-x+1/2, -y, z+1/2'
'-x, y+1/2, -z'
'x+1/2, -y+1/2, -z+1/2'
'-x, -y, -z'
'x-1/2, y, -z-1/2'
'x, -y-1/2, z'
'-x-1/2, y-1/2, z-1/2'

loop_
_atom_site_label
_atom_site_type_symbol
_atom_site_fract_x
_atom_site_fract_y
_atom_site_fract_z
_atom_site_U_iso_or_equiv
_atom_site_adp_type
_atom_site_occupancy
_atom_site_symmetry_multiplicity
_atom_site_calc_flag
_atom_site_refinement_flags
Au1 Au 0.57293(2) 0.2500 0.37214(5) 0.02117(14) Uani 1 2 d S
Au2 Au 0.00623(2) 0.2500 0.68175(5) 0.02209(14) Uani 1 2 d S
Br1 Br 0.71503(8) 0.2500 0.49195(18) 0.0399(3) Uani 1 2 d S
Br2 Br 0.57198(7) 0.41467(7) 0.37255(15) 0.0458(3) Uani 1 1 d .
Br3 Br 0.43367(8) 0.2500 0.23827(18) 0.0360(3) Uani 1 2 d S
CLBR Br -0.09536(9) 0.35887(11) 0.7481(2) 0.0428(6) Uani 0.660(5) 1 d P
N1 N 0.0988(4) 0.3407(5) 0.6173(9) 0.0241(13) Uani 1 1 d .
C1 C 0.1705(5) 0.2995(6) 0.5487(10) 0.0299(17) Uani 1 1 d .
C2 C 0.2360(6) 0.3545(8) 0.4932(12) 0.040(2) Uani 1 1 d .
H2A H 0.2846 0.3277 0.4416 0.048 Uiso 1 1 calc R
C3 C 0.2309(7) 0.4493(8) 0.5128(13) 0.050(3) Uani 1 1 d .
H3A H 0.2763 0.4868 0.4749 0.060 Uiso 1 1 calc R
C4 C 0.1609(7) 0.4883(7) 0.5865(13) 0.045(2) Uani 1 1 d .
H4A H 0.1580 0.5526 0.6038 0.053 Uiso 1 1 calc R
C5 C 0.0948(7) 0.4327(7) 0.6350(12) 0.037(2) Uani 1 1 d .
H5A H 0.0451 0.4596 0.6820 0.044 Uiso 1 1 calc R

loop_
_atom_site_aniso_label
_atom_site_aniso_U_11
_atom_site_aniso_U_22
_atom_site_aniso_U_33
_atom_site_aniso_U_23
_atom_site_aniso_U_13
_atom_site_aniso_U_12
Au1 0.0208(2) 0.0263(2) 0.0164(2) 0.000 0.00325(14) 0.000
Au2 0.0189(2) 0.0289(2) 0.0184(2) 0.000 -0.00071(14) 0.000
Br1 0.0239(6) 0.0636(9) 0.0320(6) 0.000 -0.0029(5) 0.000
Br2 0.0538(7) 0.0322(5) 0.0513(6) 0.0009(4) 0.0026(5) -0.0034(4)
Br3 0.0263(6) 0.0524(8) 0.0294(6) 0.000 -0.0006(5) 0.000
CLBR 0.0354(9) 0.0491(9) 0.0438(9) -0.0081(7) 0.0007(6) 0.0143(6)
N1 0.022(3) 0.026(3) 0.024(3) 0.000(2) -0.007(3) -0.004(2)
C1 0.023(4) 0.050(5) 0.017(3) 0.002(3) -0.007(3) -0.008(3)
C2 0.030(5) 0.063(6) 0.027(4) 0.002(4) -0.006(4) -0.012(4)
C3 0.048(6) 0.070(8) 0.032(5) 0.012(5) -0.008(4) -0.035(5)
C4 0.063(7) 0.041(5) 0.030(5) 0.010(4) -0.012(5) -0.020(5)
C5 0.043(5) 0.032(5) 0.036(5) 0.000(4) -0.008(4) 0.000(4)

loop_
_atom_type_symbol
_atom_type_description
_atom_type_scat_dispersion_real
_atom_type_scat_dispersion_imag
_atom_type_scat_source
C C 0.0033 0.0016 'International Tables Vol C Tables 4.2.6.8 and 6.1.1.4'
H H 0.0000 0.0000 'International Tables Vol C Tables 4.2.6.8 and 6.1.1.4'
N N 0.0061 0.0033 'International Tables Vol C Tables 4.2.6.8 and 6.1.1.4'
Cl Cl 0.1484 0.1585 'International Tables Vol C Tables 4.2.6.8 and 6.1.1.4'
Br Br -0.2901 2.4595 'International Tables Vol C Tables 4.2.6.8 and 6.1.1.4'
Au Au -2.0133 8.8022 'International Tables Vol C Tables 4.2.6.8 and 6.1.1.4'

loop_
_geom_angle_atom_site_label_1
_geom_angle_atom_site_label_2
_geom_angle_atom_site_label_3
_geom_angle
_geom_angle_site_symmetry_1
_geom_angle_site_symmetry_3
Br2 Au1 Br2 179.27(5) 7_565 .
Br2 Au1 Br1 90.30(3) 7_565 .
Br2 Au1 Br1 90.30(3) . .
Br2 Au1 Br3 89.71(3) 7_565 .
Br2 Au1 Br3 89.71(3) . .
Br1 Au1 Br3 177.27(5) . .
N1 Au2 N1 81.2(4) . 7_565
N1 Au2 CLBR 96.1(2) . .
N1 Au2 CLBR 177.2(2) 7_565 .
N1 Au2 CLBR 177.2(2) . 7_565
N1 Au2 CLBR 96.1(2) 7_565 7_565
CLBR Au2 CLBR 86.61(10) . 7_565
C5 N1 C1 120.5(8) . .
C5 N1 Au2 126.1(7) . .
C1 N1 Au2 113.5(5) . .
C2 C1 N1 118.7(9) . .
C2 C1 C1 125.6(6) . 7_565
N1 C1 C1 115.7(5) . 7_565
C1 C2 C3 120.1(10) . .
C4 C3 C2 120.3(9) . .
C3 C4 C5 118.8(10) . .
N1 C5 C4 121.6(10) . .

loop_
_geom_bond_atom_site_label_1
_geom_bond_atom_site_label_2
_geom_bond_distance
_geom_bond_site_symmetry_2
Au1 Br2 2.3835(19) 7_565
Au1 Br2 2.3835(19) .
Au1 Br1 2.4073(19) .
Au1 Br3 2.4082(19) .
Au2 N1 2.018(7) .
Au2 N1 2.018(7) 7_565
Au2 CLBR 2.2975(17) .
Au2 CLBR 2.2975(17) 7_565
N1 C5 1.340(11) .
N1 C1 1.375(11) .
C1 C2 1.365(12) .
C1 C1 1.434(18) 7_565
C2 C3 1.382(17) .
C3 C4 1.355(16) .
C4 C5 1.364(14) .
